data_7105046
loop_
_publ_author_name
'Braunschweig, Holger'
'Ye, Qing'
'Radacki, Krzystof'

_publ_section_title
;
 Borylene-based functionalization of Pt-alkynyl complexes by
 photochemical borylene transfer from [(OC)(5)Cr=BN(SiMe(3))(2)].
;
_journal_issue 45
_journal_name_full 'Chemical communications (Cambridge, England)'
_journal_page_first 6979
_journal_page_last 6981
_journal_paper_doi 10.1039/b915926f
_journal_year 2009
_chemical_formula_moiety 'C20 H41 B Cl N P2 Pt Si2'
_chemical_formula_sum 'C20 H41 B Cl N P2 Pt Si2'
_chemical_formula_weight 655.01
_chemical_name_common
;
?
;
_chemical_name_systematic
;
?
;
_space_group_IT_number 14
_symmetry_cell_setting monoclinic
_symmetry_space_group_name_Hall '-P 2ybc'
_symmetry_space_group_name_H-M 'P 1 21/c 1'
_atom_sites_solution_hydrogens geom
_atom_sites_solution_primary direct
_atom_sites_solution_secondary difmap
_audit_creation_method SHELXL-97
_cell_angle_alpha 90.00
_cell_angle_beta 92.514(12)
_cell_angle_gamma 90.00
_cell_formula_units_Z 8
_cell_length_a 13.670(4)
_cell_length_b 19.510(6)
_cell_length_c 21.795(6)
_cell_measurement_reflns_used 9501
_cell_measurement_temperature 100(2)
_cell_measurement_theta_max 28.28
_cell_measurement_theta_min 2.44
_cell_volume 5807(3)
_computing_cell_refinement 'Saint+ ver. 7.53A (Bruker AXS)'
_computing_data_collection 'APEX2 ver. 2008.3 (Bruker AXS)'
_computing_data_reduction 'Saint+ ver. 7.53A (Bruker AXS)'
_computing_molecular_graphics 'XP ver. 5.1 (Bruker AXS, 1998)'
_computing_publication_material 'SHELXL-97 (Sheldrick, 2008)'
_computing_structure_refinement 'SHELXL-97 (Sheldrick, 1997)'
_computing_structure_solution 'SHELXS-97 (Sheldrick, 1990)'
_diffrn_ambient_temperature 100(2)
_diffrn_measured_fraction_theta_full 0.999
_diffrn_measured_fraction_theta_max 0.988
_diffrn_measurement_device_type 'Bruker APEX-II CCD'
_diffrn_measurement_method '\f and \w scans'
_diffrn_radiation_monochromator 'multi-layer mirror'
_diffrn_radiation_source 'rotating anode'
_diffrn_radiation_type MoK\a
_diffrn_radiation_wavelength 0.71073
_diffrn_reflns_av_R_equivalents 0.0499
_diffrn_reflns_av_sigmaI/netI 0.0168
_diffrn_reflns_limit_h_max 15
_diffrn_reflns_limit_h_min -18
_diffrn_reflns_limit_k_max 26
_diffrn_reflns_limit_k_min -26
_diffrn_reflns_limit_l_max 29
_diffrn_reflns_limit_l_min -29
_diffrn_reflns_number 359242
_diffrn_reflns_theta_full 26.00
_diffrn_reflns_theta_max 28.33
_diffrn_reflns_theta_min 1.40
_exptl_absorpt_coefficient_mu 5.125
_exptl_absorpt_correction_T_max 0.630
_exptl_absorpt_correction_T_min 0.4043
_exptl_absorpt_correction_type multi-scan
_exptl_absorpt_process_details 'Sadabs 2008/1 (Brucker 2008)'
_exptl_crystal_colour colourless
_exptl_crystal_density_diffrn 1.498
_exptl_crystal_density_method 'not measured'
_exptl_crystal_description needle
_exptl_crystal_F_000 2608
_exptl_crystal_size_max 0.21
_exptl_crystal_size_mid 0.09
_exptl_crystal_size_min 0.09
_refine_diff_density_max 2.345
_refine_diff_density_min -2.146
_refine_diff_density_rms 0.165
_refine_ls_extinction_method none
_refine_ls_goodness_of_fit_ref 1.322
_refine_ls_hydrogen_treatment constr
_refine_ls_matrix_type full
_refine_ls_number_parameters 529
_refine_ls_number_reflns 14305
_refine_ls_number_restraints 0
_refine_ls_restrained_S_all 1.322
_refine_ls_R_factor_all 0.0360
_refine_ls_R_factor_gt 0.0340
_refine_ls_shift/su_max 0.002
_refine_ls_shift/su_mean 0.000
_refine_ls_structure_factor_coef Fsqd
_refine_ls_weighting_details 'calc w=1/[\s^2^(Fo^2^)+(0.0000P)^2^+59.9012P] where P=(Fo^2^+2Fc^2^)/3'
_refine_ls_weighting_scheme calc
_refine_ls_wR_factor_gt 0.0905
_refine_ls_wR_factor_ref 0.0912
_reflns_number_gt 13614
_reflns_number_total 14305
_reflns_threshold_expression >2sigma(I)
_cod_data_source_file b915926f.txt
_cod_data_source_block kr381
_cod_depositor_comments
;
The following automatic conversions were performed:
'_symmetry_cell_setting' value 'Monoclinic' changed to 'monoclinic'
according to '/home/saulius/struct/CIF-dictionaries/cif_core.dic'
dictionary named 'cif_core.dic' version 2.4.1 from 2010-06-29.

Automatic conversion script
Id: cif_fix_enum 1527 2010-12-29 10:47:43Z saulius 
;
_cod_original_sg_symbol_Hall '-P 2ybc '
_cod_original_sg_symbol_H-M P2(1)/c
_cod_database_code 7105046

loop_
_symmetry_equiv_pos_as_xyz
'x, y, z'
'-x, y+1/2, -z+1/2'
'-x, -y, -z'
'x, -y-1/2, z-1/2'

loop_
_atom_site_label
_atom_site_type_symbol
_atom_site_fract_x
_atom_site_fract_y
_atom_site_fract_z
_atom_site_U_iso_or_equiv
_atom_site_adp_type
_atom_site_occupancy
_atom_site_symmetry_multiplicity
_atom_site_calc_flag
_atom_site_refinement_flags
_atom_site_disorder_assembly
_atom_site_disorder_group
Pt1 Pt 0.011127(14) 0.450592(10) 0.341088(8) 0.01109(5) Uani 1 1 d . . .
Cl1 Cl 0.00412(10) 0.33041(6) 0.36587(6) 0.0174(2) Uani 1 1 d . . .
P1_1 P -0.15482(10) 0.46259(7) 0.33808(6) 0.0159(3) Uani 1 1 d . . .
C1_1 C -0.1977(5) 0.5352(4) 0.3811(4) 0.0420(19) Uani 1 1 d . . .
H1A_1 H -0.2694 0.5356 0.3795 0.063 Uiso 1 1 calc R . .
H1B_1 H -0.1735 0.5777 0.3632 0.063 Uiso 1 1 calc R . .
H1C_1 H -0.1732 0.5316 0.4240 0.063 Uiso 1 1 calc R . .
C2_1 C -0.2242(5) 0.3928(3) 0.3681(3) 0.0305(14) Uani 1 1 d . . .
H2A_1 H -0.2942 0.4036 0.3641 0.046 Uiso 1 1 calc R . .
H2B_1 H -0.2051 0.3859 0.4116 0.046 Uiso 1 1 calc R . .
H2C_1 H -0.2111 0.3509 0.3451 0.046 Uiso 1 1 calc R . .
C3_1 C -0.2082(5) 0.4760(5) 0.2620(3) 0.0405(18) Uani 1 1 d . . .
H3A_1 H -0.1989 0.4349 0.2371 0.061 Uiso 1 1 calc R . .
H3B_1 H -0.1765 0.5152 0.2430 0.061 Uiso 1 1 calc R . .
H3C_1 H -0.2784 0.4852 0.2646 0.061 Uiso 1 1 calc R . .
P2_2 P 0.17773(10) 0.44140(7) 0.34755(7) 0.0168(3) Uani 1 1 d . . .
C1_2 C 0.2292(5) 0.3725(4) 0.3028(3) 0.0339(16) Uani 1 1 d . . .
H1A_2 H 0.2181 0.3822 0.2590 0.051 Uiso 1 1 calc R . .
H1B_2 H 0.1975 0.3291 0.3128 0.051 Uiso 1 1 calc R . .
H1C_2 H 0.2997 0.3691 0.3126 0.051 Uiso 1 1 calc R . .
C2_2 C 0.2474(5) 0.5151(4) 0.3254(5) 0.046(2) Uani 1 1 d . . .
H2A_2 H 0.2328 0.5539 0.3521 0.069 Uiso 1 1 calc R . .
H2B_2 H 0.2299 0.5270 0.2826 0.069 Uiso 1 1 calc R . .
H2C_2 H 0.3175 0.5045 0.3295 0.069 Uiso 1 1 calc R . .
C3_2 C 0.2236(5) 0.4224(4) 0.4249(3) 0.0353(16) Uani 1 1 d . . .
H3A_2 H 0.2947 0.4158 0.4251 0.053 Uiso 1 1 calc R . .
H3B_2 H 0.1925 0.3805 0.4394 0.053 Uiso 1 1 calc R . .
H3C_2 H 0.2085 0.4606 0.4521 0.053 Uiso 1 1 calc R . .
B1_3 B 0.0361(5) 0.6246(3) 0.3331(3) 0.0166(12) Uani 1 1 d . . .
C1_3 C 0.0207(4) 0.5490(3) 0.3212(2) 0.0154(10) Uani 1 1 d . . .
C2_3 C 0.0229(4) 0.5924(3) 0.2717(2) 0.0145(10) Uani 1 1 d . . .
C1_4 C 0.0191(4) 0.5853(3) 0.2047(2) 0.0150(10) Uani 1 1 d . . .
C2_4 C 0.0228(4) 0.5204(3) 0.1775(3) 0.0189(11) Uani 1 1 d . . .
H2_4 H 0.0252 0.4806 0.2026 0.023 Uiso 1 1 calc R . .
C3_4 C 0.0229(5) 0.5136(3) 0.1139(3) 0.0247(12) Uani 1 1 d . . .
H3_4 H 0.0255 0.4693 0.0960 0.030 Uiso 1 1 calc R . .
C4_4 C 0.0192(4) 0.5717(3) 0.0763(3) 0.0238(12) Uani 1 1 d . . .
H4_4 H 0.0216 0.5670 0.0331 0.029 Uiso 1 1 calc R . .
C5_4 C 0.0121(4) 0.6359(3) 0.1024(3) 0.0214(11) Uani 1 1 d . . .
H5_4 H 0.0063 0.6753 0.0769 0.026 Uiso 1 1 calc R . .
C6_4 C 0.0133(4) 0.6431(3) 0.1664(2) 0.0177(11) Uani 1 1 d . . .
H6_4 H 0.0102 0.6875 0.1840 0.021 Uiso 1 1 calc R . .
N1 N 0.0550(3) 0.6829(2) 0.3715(2) 0.0150(9) Uani 1 1 d . . .
Si1_5 Si 0.03977(11) 0.67602(8) 0.45088(7) 0.0155(3) Uani 1 1 d . . .
C1_5 C 0.0469(5) 0.5848(3) 0.4755(3) 0.0257(13) Uani 1 1 d . . .
H1A_5 H -0.0025 0.5580 0.4520 0.039 Uiso 1 1 calc R . .
H1B_5 H 0.0348 0.5816 0.5194 0.039 Uiso 1 1 calc R . .
H1C_5 H 0.1122 0.5667 0.4680 0.039 Uiso 1 1 calc R . .
C2_5 C -0.0808(5) 0.7136(4) 0.4689(3) 0.0272(13) Uani 1 1 d . . .
H2A_5 H -0.0842 0.7611 0.4542 0.041 Uiso 1 1 calc R . .
H2B_5 H -0.0882 0.7128 0.5134 0.041 Uiso 1 1 calc R . .
H2C_5 H -0.1335 0.6868 0.4486 0.041 Uiso 1 1 calc R . .
C3_5 C 0.1375(5) 0.7228(3) 0.4961(3) 0.0247(12) Uani 1 1 d . . .
H3A_5 H 0.2019 0.7067 0.4842 0.037 Uiso 1 1 calc R . .
H3B_5 H 0.1303 0.7144 0.5400 0.037 Uiso 1 1 calc R . .
H3C_5 H 0.1317 0.7721 0.4879 0.037 Uiso 1 1 calc R . .
Si2_6 Si 0.06442(12) 0.76013(8) 0.33098(7) 0.0173(3) Uani 1 1 d . . .
C1_6 C 0.1001(6) 0.8341(3) 0.3812(3) 0.0323(16) Uani 1 1 d . . .
H1A_6 H 0.0501 0.8413 0.4114 0.049 Uiso 1 1 calc R . .
H1B_6 H 0.1059 0.8754 0.3560 0.049 Uiso 1 1 calc R . .
H1C_6 H 0.1632 0.8245 0.4026 0.049 Uiso 1 1 calc R . .
C2_6 C -0.0567(5) 0.7824(4) 0.2948(3) 0.0290(14) Uani 1 1 d . . .
H2A_6 H -0.0796 0.7447 0.2682 0.043 Uiso 1 1 calc R . .
H2B_6 H -0.0508 0.8242 0.2703 0.043 Uiso 1 1 calc R . .
H2C_6 H -0.1036 0.7900 0.3268 0.043 Uiso 1 1 calc R . .
C3_6 C 0.1606(5) 0.7516(3) 0.2731(3) 0.0248(12) Uani 1 1 d . . .
H3A_6 H 0.2254 0.7577 0.2934 0.037 Uiso 1 1 calc R . .
H3B_6 H 0.1503 0.7866 0.2412 0.037 Uiso 1 1 calc R . .
H3C_6 H 0.1564 0.7060 0.2543 0.037 Uiso 1 1 calc R . .
Pt2 Pt 0.514509(14) 0.638979(10) 0.121815(9) 0.01261(5) Uani 1 1 d . . .
Cl2 Cl 0.52223(10) 0.55857(7) 0.20575(6) 0.0191(3) Uani 1 1 d . . .
P3_7 P 0.34755(11) 0.63519(7) 0.11266(7) 0.0176(3) Uani 1 1 d . . .
C1_7 C 0.2907(4) 0.7166(3) 0.1282(3) 0.0234(12) Uani 1 1 d . . .
H1A_7 H 0.2195 0.7125 0.1217 0.035 Uiso 1 1 calc R . .
H1B_7 H 0.3152 0.7515 0.1004 0.035 Uiso 1 1 calc R . .
H1C_7 H 0.3064 0.7300 0.1708 0.035 Uiso 1 1 calc R . .
C2_7 C 0.2978(4) 0.6135(4) 0.0360(3) 0.0275(13) Uani 1 1 d . . .
H2A_7 H 0.3201 0.5676 0.0247 0.041 Uiso 1 1 calc R . .
H2B_7 H 0.3204 0.6471 0.0063 0.041 Uiso 1 1 calc R . .
H2C_7 H 0.2261 0.6141 0.0358 0.041 Uiso 1 1 calc R . .
C3_7 C 0.2866(5) 0.5766(4) 0.1619(4) 0.0371(17) Uani 1 1 d . . .
H3A_7 H 0.3083 0.5850 0.2047 0.056 Uiso 1 1 calc R . .
H3B_7 H 0.3027 0.5294 0.1506 0.056 Uiso 1 1 calc R . .
H3C_7 H 0.2157 0.5834 0.1572 0.056 Uiso 1 1 calc R . .
P4_8 P 0.68129(11) 0.64647(8) 0.13059(7) 0.0194(3) Uani 1 1 d . . .
C1_8 C 0.7419(5) 0.5666(3) 0.1130(3) 0.0276(13) Uani 1 1 d . . .
H1A_8 H 0.7310 0.5561 0.0692 0.041 Uiso 1 1 calc R . .
H1B_8 H 0.7152 0.5295 0.1376 0.041 Uiso 1 1 calc R . .
H1C_8 H 0.8124 0.5710 0.1226 0.041 Uiso 1 1 calc R . .
C2_8 C 0.7272(5) 0.6671(4) 0.2081(3) 0.0329(15) Uani 1 1 d . . .
H2A_8 H 0.6984 0.6356 0.2374 0.049 Uiso 1 1 calc R . .
H2B_8 H 0.7093 0.7143 0.2180 0.049 Uiso 1 1 calc R . .
H2C_8 H 0.7987 0.6624 0.2106 0.049 Uiso 1 1 calc R . .
C3_8 C 0.7412(5) 0.7095(4) 0.0838(4) 0.0358(16) Uani 1 1 d . . .
H3A_8 H 0.8122 0.7072 0.0921 0.054 Uiso 1 1 calc R . .
H3B_8 H 0.7175 0.7554 0.0937 0.054 Uiso 1 1 calc R . .
H3C_8 H 0.7262 0.6998 0.0403 0.054 Uiso 1 1 calc R . .
B2_9 B 0.5069(5) 0.7278(3) -0.0132(3) 0.0170(12) Uani 1 1 d . . .
C1_9 C 0.5102(4) 0.7039(3) 0.0524(2) 0.0148(10) Uani 1 1 d . . .
C2_9 C 0.5035(4) 0.7731(3) 0.0415(2) 0.0160(10) Uani 1 1 d . . .
C1_10 C 0.4981(4) 0.8356(3) 0.0788(2) 0.0161(10) Uani 1 1 d . . .
C2_10 C 0.4983(4) 0.8314(3) 0.1426(3) 0.0196(11) Uani 1 1 d . . .
H2_10 H 0.5019 0.7877 0.1618 0.024 Uiso 1 1 calc R . .
C3_10 C 0.4935(4) 0.8897(3) 0.1785(3) 0.0238(12) Uani 1 1 d . . .
H3_10 H 0.4941 0.8856 0.2219 0.029 Uiso 1 1 calc R . .
C4_10 C 0.4876(4) 0.9546(3) 0.1515(3) 0.0230(12) Uani 1 1 d . . .
H4_10 H 0.4847 0.9946 0.1761 0.028 Uiso 1 1 calc R . .
C5_10 C 0.4862(5) 0.9593(3) 0.0880(3) 0.0258(13) Uani 1 1 d . . .
H5_10 H 0.4811 1.0030 0.0689 0.031 Uiso 1 1 calc R . .
C6_10 C 0.4923(4) 0.9006(3) 0.0519(3) 0.0215(12) Uani 1 1 d . . .
H6_10 H 0.4924 0.9049 0.0084 0.026 Uiso 1 1 calc R . .
N2 N 0.5054(4) 0.7172(2) -0.0778(2) 0.0177(9) Uani 1 1 d . . .
Si3_11 Si 0.51515(12) 0.63430(8) -0.10827(7) 0.0185(3) Uani 1 1 d . . .
C1_11 C 0.6176(5) 0.6299(4) -0.1622(3) 0.0314(14) Uani 1 1 d . . .
H1A_11 H 0.6105 0.6671 -0.1924 0.047 Uiso 1 1 calc R . .
H1B_11 H 0.6156 0.5857 -0.1836 0.047 Uiso 1 1 calc R . .
H1C_11 H 0.6803 0.6347 -0.1390 0.047 Uiso 1 1 calc R . .
C2_11 C 0.3965(5) 0.6100(3) -0.1476(3) 0.0291(14) Uani 1 1 d . . .
H2A_11 H 0.3457 0.6070 -0.1173 0.044 Uiso 1 1 calc R . .
H2B_11 H 0.4034 0.5655 -0.1678 0.044 Uiso 1 1 calc R . .
H2C_11 H 0.3779 0.6448 -0.1784 0.044 Uiso 1 1 calc R . .
C3_11 C 0.5439(6) 0.5704(3) -0.0470(3) 0.0371(17) Uani 1 1 d . . .
H3A_11 H 0.6101 0.5787 -0.0294 0.056 Uiso 1 1 calc R . .
H3B_11 H 0.5404 0.5241 -0.0644 0.056 Uiso 1 1 calc R . .
H3C_11 H 0.4965 0.5746 -0.0147 0.056 Uiso 1 1 calc R . .
Si4_12 Si 0.48968(12) 0.79226(8) -0.12131(7) 0.0191(3) Uani 1 1 d . . .
C1_12 C 0.3783(5) 0.8382(4) -0.0976(3) 0.0325(15) Uani 1 1 d . . .
H1A_12 H 0.3199 0.8145 -0.1143 0.049 Uiso 1 1 calc R . .
H1B_12 H 0.3791 0.8852 -0.1132 0.049 Uiso 1 1 calc R . .
H1C_12 H 0.3773 0.8390 -0.0526 0.049 Uiso 1 1 calc R . .
C2_12 C 0.6002(5) 0.8468(3) -0.1097(3) 0.0311(14) Uani 1 1 d . . .
H2A_12 H 0.6120 0.8558 -0.0658 0.047 Uiso 1 1 calc R . .
H2B_12 H 0.5900 0.8903 -0.1316 0.047 Uiso 1 1 calc R . .
H2C_12 H 0.6569 0.8231 -0.1258 0.047 Uiso 1 1 calc R . .
C3_12 C 0.4729(6) 0.7759(4) -0.2058(3) 0.0380(17) Uani 1 1 d . . .
H3A_12 H 0.5333 0.7567 -0.2212 0.057 Uiso 1 1 calc R . .
H3B_12 H 0.4576 0.8191 -0.2271 0.057 Uiso 1 1 calc R . .
H3C_12 H 0.4190 0.7434 -0.2133 0.057 Uiso 1 1 calc R . .

loop_
_atom_site_aniso_label
_atom_site_aniso_U_11
_atom_site_aniso_U_22
_atom_site_aniso_U_33
_atom_site_aniso_U_23
_atom_site_aniso_U_13
_atom_site_aniso_U_12
Pt1 0.01258(9) 0.01027(9) 0.01041(9) 0.00008(6) 0.00053(6) -0.00082(7)
Cl1 0.0217(6) 0.0124(5) 0.0182(6) 0.0010(4) 0.0030(5) -0.0007(5)
P1_1 0.0157(6) 0.0145(6) 0.0176(6) -0.0014(5) 0.0005(5) -0.0028(5)
C1_1 0.023(3) 0.032(4) 0.072(6) -0.016(4) 0.009(3) 0.007(3)
C2_1 0.016(3) 0.028(3) 0.047(4) 0.011(3) 0.005(3) 0.000(2)
C3_1 0.026(3) 0.061(5) 0.034(4) 0.016(3) -0.010(3) -0.002(3)
P2_2 0.0160(6) 0.0159(6) 0.0185(6) -0.0012(5) 0.0016(5) -0.0032(5)
C1_2 0.020(3) 0.040(4) 0.042(4) -0.018(3) 0.004(3) 0.002(3)
C2_2 0.018(3) 0.036(4) 0.084(6) 0.023(4) 0.000(4) -0.009(3)
C3_2 0.027(3) 0.050(4) 0.028(3) -0.002(3) -0.008(3) 0.004(3)
B1_3 0.024(3) 0.009(3) 0.017(3) 0.003(2) 0.002(2) 0.004(2)
C1_3 0.017(2) 0.017(2) 0.012(2) -0.0011(19) 0.0019(19) -0.004(2)
C2_3 0.014(2) 0.013(2) 0.017(2) 0.0007(19) 0.0017(19) 0.0019(19)
C1_4 0.013(2) 0.019(3) 0.014(2) -0.0011(19) 0.0006(18) 0.0006(19)
C2_4 0.021(3) 0.016(3) 0.020(3) 0.000(2) 0.003(2) 0.001(2)
C3_4 0.031(3) 0.026(3) 0.018(3) -0.006(2) 0.005(2) -0.006(3)
C4_4 0.018(3) 0.039(3) 0.015(3) -0.001(2) 0.006(2) -0.003(2)
C5_4 0.020(3) 0.030(3) 0.014(2) 0.005(2) -0.003(2) -0.001(2)
C6_4 0.020(3) 0.019(3) 0.015(2) 0.001(2) 0.002(2) -0.001(2)
N1 0.021(2) 0.013(2) 0.011(2) 0.0033(16) 0.0019(17) -0.0022(17)
Si1_5 0.0209(7) 0.0141(7) 0.0115(6) -0.0001(5) 0.0012(5) -0.0008(6)
C1_5 0.044(4) 0.017(3) 0.016(3) 0.002(2) -0.003(2) -0.002(3)
C2_5 0.023(3) 0.035(4) 0.024(3) 0.001(3) 0.007(2) 0.002(3)
C3_5 0.025(3) 0.031(3) 0.018(3) -0.001(2) -0.002(2) -0.008(3)
Si2_6 0.0227(8) 0.0138(7) 0.0155(7) 0.0017(5) 0.0018(6) 0.0008(6)
C1_6 0.063(5) 0.014(3) 0.021(3) 0.001(2) 0.009(3) -0.006(3)
C2_6 0.026(3) 0.038(4) 0.024(3) 0.008(3) 0.002(2) 0.013(3)
C3_6 0.028(3) 0.025(3) 0.021(3) 0.004(2) 0.004(2) -0.006(2)
Pt2 0.01380(9) 0.01268(9) 0.01146(9) 0.00280(7) 0.00181(7) 0.00117(7)
Cl2 0.0237(6) 0.0170(6) 0.0167(6) 0.0061(5) 0.0018(5) 0.0011(5)
P3_7 0.0176(7) 0.0156(6) 0.0198(7) 0.0051(5) 0.0044(5) 0.0027(5)
C1_7 0.018(3) 0.027(3) 0.025(3) -0.002(2) 0.002(2) 0.007(2)
C2_7 0.019(3) 0.033(3) 0.031(3) -0.008(3) -0.004(2) 0.002(2)
C3_7 0.017(3) 0.041(4) 0.054(4) 0.024(3) 0.008(3) 0.000(3)
P4_8 0.0163(7) 0.0186(7) 0.0235(7) 0.0071(6) 0.0019(5) 0.0005(5)
C1_8 0.021(3) 0.027(3) 0.035(3) 0.002(3) 0.003(3) 0.004(2)
C2_8 0.027(3) 0.037(4) 0.034(4) -0.002(3) -0.009(3) -0.006(3)
C3_8 0.021(3) 0.037(4) 0.050(4) 0.020(3) 0.007(3) -0.004(3)
B2_9 0.020(3) 0.016(3) 0.015(3) 0.003(2) 0.001(2) -0.002(2)
C1_9 0.013(2) 0.018(3) 0.013(2) -0.0003(19) 0.0005(18) 0.000(2)
C2_9 0.017(3) 0.017(3) 0.013(2) 0.0020(19) -0.0009(19) 0.002(2)
C1_10 0.016(3) 0.016(3) 0.016(2) -0.001(2) 0.0018(19) -0.006(2)
C2_10 0.020(3) 0.020(3) 0.019(3) 0.002(2) -0.005(2) 0.002(2)
C3_10 0.025(3) 0.032(3) 0.014(3) -0.004(2) -0.001(2) -0.003(2)
C4_10 0.019(3) 0.024(3) 0.026(3) -0.010(2) 0.002(2) 0.000(2)
C5_10 0.037(3) 0.016(3) 0.025(3) -0.001(2) 0.008(3) 0.000(2)
C6_10 0.028(3) 0.019(3) 0.018(3) 0.000(2) 0.004(2) 0.002(2)
N2 0.027(3) 0.014(2) 0.012(2) 0.0003(17) 0.0057(18) -0.0022(18)
Si3_11 0.0254(8) 0.0154(7) 0.0152(7) -0.0005(6) 0.0052(6) -0.0001(6)
C1_11 0.031(3) 0.038(4) 0.026(3) -0.003(3) 0.007(3) 0.004(3)
C2_11 0.024(3) 0.023(3) 0.040(4) -0.010(3) 0.001(3) -0.004(2)
C3_11 0.070(5) 0.017(3) 0.026(3) 0.005(2) 0.017(3) 0.009(3)
Si4_12 0.0263(8) 0.0156(7) 0.0153(7) 0.0030(6) -0.0002(6) -0.0037(6)
C1_12 0.027(3) 0.034(4) 0.036(4) 0.008(3) -0.006(3) 0.004(3)
C2_12 0.032(4) 0.024(3) 0.038(4) 0.000(3) 0.005(3) -0.010(3)
C3_12 0.061(5) 0.036(4) 0.017(3) 0.006(3) -0.007(3) -0.013(4)

loop_
_atom_type_symbol
_atom_type_description
_atom_type_scat_dispersion_real
_atom_type_scat_dispersion_imag
_atom_type_scat_source
C C 0.0033 0.0016 'International Tables Vol C Tables 4.2.6.8 and 6.1.1.4'
H H 0.0000 0.0000 'International Tables Vol C Tables 4.2.6.8 and 6.1.1.4'
B B 0.0013 0.0007 'International Tables Vol C Tables 4.2.6.8 and 6.1.1.4'
N N 0.0061 0.0033 'International Tables Vol C Tables 4.2.6.8 and 6.1.1.4'
Si Si 0.0817 0.0704 'International Tables Vol C Tables 4.2.6.8 and 6.1.1.4'
P P 0.1023 0.0942 'International Tables Vol C Tables 4.2.6.8 and 6.1.1.4'
Cl Cl 0.1484 0.1585 'International Tables Vol C Tables 4.2.6.8 and 6.1.1.4'
Pt Pt -1.7033 8.3905 'International Tables Vol C Tables 4.2.6.8 and 6.1.1.4'

loop_
_geom_angle_atom_site_label_1
_geom_angle_atom_site_label_2
_geom_angle_atom_site_label_3
_geom_angle
_geom_angle_site_symmetry_1
_geom_angle_site_symmetry_3
_geom_angle_publ_flag
C1_3 Pt1 P1_1 88.25(16) . . ?
C1_3 Pt1 P2_2 90.81(16) . . ?
P1_1 Pt1 P2_2 177.66(5) . . ?
C1_3 Pt1 Cl1 178.45(16) . . ?
P1_1 Pt1 Cl1 93.28(5) . . ?
P2_2 Pt1 Cl1 87.65(5) . . ?
C2_1 P1_1 C3_1 104.3(4) . . ?
C2_1 P1_1 C1_1 102.5(4) . . ?
C3_1 P1_1 C1_1 103.6(4) . . ?
C2_1 P1_1 Pt1 116.9(2) . . ?
C3_1 P1_1 Pt1 113.9(3) . . ?
C1_1 P1_1 Pt1 114.2(2) . . ?
P1_1 C1_1 H1A_1 109.5 . . ?
P1_1 C1_1 H1B_1 109.5 . . ?
H1A_1 C1_1 H1B_1 109.5 . . ?
P1_1 C1_1 H1C_1 109.5 . . ?
H1A_1 C1_1 H1C_1 109.5 . . ?
H1B_1 C1_1 H1C_1 109.5 . . ?
P1_1 C2_1 H2A_1 109.5 . . ?
P1_1 C2_1 H2B_1 109.5 . . ?
H2A_1 C2_1 H2B_1 109.5 . . ?
P1_1 C2_1 H2C_1 109.5 . . ?
H2A_1 C2_1 H2C_1 109.5 . . ?
H2B_1 C2_1 H2C_1 109.5 . . ?
P1_1 C3_1 H3A_1 109.5 . . ?
P1_1 C3_1 H3B_1 109.5 . . ?
H3A_1 C3_1 H3B_1 109.5 . . ?
P1_1 C3_1 H3C_1 109.5 . . ?
H3A_1 C3_1 H3C_1 109.5 . . ?
H3B_1 C3_1 H3C_1 109.5 . . ?
C2_2 P2_2 C3_2 104.3(4) . . ?
C2_2 P2_2 C1_2 103.0(4) . . ?
C3_2 P2_2 C1_2 102.8(4) . . ?
C2_2 P2_2 Pt1 117.3(2) . . ?
C3_2 P2_2 Pt1 112.2(2) . . ?
C1_2 P2_2 Pt1 115.7(2) . . ?
P2_2 C1_2 H1A_2 109.5 . . ?
P2_2 C1_2 H1B_2 109.5 . . ?
H1A_2 C1_2 H1B_2 109.5 . . ?
P2_2 C1_2 H1C_2 109.5 . . ?
H1A_2 C1_2 H1C_2 109.5 . . ?
H1B_2 C1_2 H1C_2 109.5 . . ?
P2_2 C2_2 H2A_2 109.5 . . ?
P2_2 C2_2 H2B_2 109.5 . . ?
H2A_2 C2_2 H2B_2 109.5 . . ?
P2_2 C2_2 H2C_2 109.5 . . ?
H2A_2 C2_2 H2C_2 109.5 . . ?
H2B_2 C2_2 H2C_2 109.5 . . ?
P2_2 C3_2 H3A_2 109.5 . . ?
P2_2 C3_2 H3B_2 109.5 . . ?
H3A_2 C3_2 H3B_2 109.5 . . ?
P2_2 C3_2 H3C_2 109.5 . . ?
H3A_2 C3_2 H3C_2 109.5 . . ?
H3B_2 C3_2 H3C_2 109.5 . . ?
N1 B1_3 C2_3 151.4(5) . . ?
N1 B1_3 C1_3 153.9(5) . . ?
C2_3 B1_3 C1_3 54.6(3) . . ?
C2_3 C1_3 B1_3 61.6(4) . . ?
C2_3 C1_3 Pt1 140.9(4) . . ?
B1_3 C1_3 Pt1 157.3(4) . . ?
C1_3 C2_3 C1_4 136.4(5) . . ?
C1_3 C2_3 B1_3 63.7(4) . . ?
C1_4 C2_3 B1_3 159.6(5) . . ?
C2_4 C1_4 C6_4 118.5(5) . . ?
C2_4 C1_4 C2_3 120.5(5) . . ?
C6_4 C1_4 C2_3 121.1(5) . . ?
C3_4 C2_4 C1_4 120.6(5) . . ?
C3_4 C2_4 H2_4 119.7 . . ?
C1_4 C2_4 H2_4 119.7 . . ?
C2_4 C3_4 C4_4 120.3(6) . . ?
C2_4 C3_4 H3_4 119.9 . . ?
C4_4 C3_4 H3_4 119.9 . . ?
C5_4 C4_4 C3_4 119.8(5) . . ?
C5_4 C4_4 H4_4 120.1 . . ?
C3_4 C4_4 H4_4 120.1 . . ?
C4_4 C5_4 C6_4 120.1(5) . . ?
C4_4 C5_4 H5_4 119.9 . . ?
C6_4 C5_4 H5_4 119.9 . . ?
C5_4 C6_4 C1_4 120.7(5) . . ?
C5_4 C6_4 H6_4 119.7 . . ?
C1_4 C6_4 H6_4 119.7 . . ?
B1_3 N1 Si2_6 113.8(4) . . ?
B1_3 N1 Si1_5 119.3(4) . . ?
Si2_6 N1 Si1_5 125.2(3) . . ?
N1 Si1_5 C1_5 110.5(2) . . ?
N1 Si1_5 C2_5 108.8(3) . . ?
C1_5 Si1_5 C2_5 110.6(3) . . ?
N1 Si1_5 C3_5 111.7(3) . . ?
C1_5 Si1_5 C3_5 106.8(3) . . ?
C2_5 Si1_5 C3_5 108.4(3) . . ?
Si1_5 C1_5 H1A_5 109.5 . . ?
Si1_5 C1_5 H1B_5 109.5 . . ?
H1A_5 C1_5 H1B_5 109.5 . . ?
Si1_5 C1_5 H1C_5 109.5 . . ?
H1A_5 C1_5 H1C_5 109.5 . . ?
H1B_5 C1_5 H1C_5 109.5 . . ?
Si1_5 C2_5 H2A_5 109.5 . . ?
Si1_5 C2_5 H2B_5 109.5 . . ?
H2A_5 C2_5 H2B_5 109.5 . . ?
Si1_5 C2_5 H2C_5 109.5 . . ?
H2A_5 C2_5 H2C_5 109.5 . . ?
H2B_5 C2_5 H2C_5 109.5 . . ?
Si1_5 C3_5 H3A_5 109.5 . . ?
Si1_5 C3_5 H3B_5 109.5 . . ?
H3A_5 C3_5 H3B_5 109.5 . . ?
Si1_5 C3_5 H3C_5 109.5 . . ?
H3A_5 C3_5 H3C_5 109.5 . . ?
H3B_5 C3_5 H3C_5 109.5 . . ?
N1 Si2_6 C2_6 109.3(3) . . ?
N1 Si2_6 C1_6 113.1(3) . . ?
C2_6 Si2_6 C1_6 105.9(3) . . ?
N1 Si2_6 C3_6 109.4(3) . . ?
C2_6 Si2_6 C3_6 112.1(3) . . ?
C1_6 Si2_6 C3_6 107.0(3) . . ?
Si2_6 C1_6 H1A_6 109.5 . . ?
Si2_6 C1_6 H1B_6 109.5 . . ?
H1A_6 C1_6 H1B_6 109.5 . . ?
Si2_6 C1_6 H1C_6 109.5 . . ?
H1A_6 C1_6 H1C_6 109.5 . . ?
H1B_6 C1_6 H1C_6 109.5 . . ?
Si2_6 C2_6 H2A_6 109.5 . . ?
Si2_6 C2_6 H2B_6 109.5 . . ?
H2A_6 C2_6 H2B_6 109.5 . . ?
Si2_6 C2_6 H2C_6 109.5 . . ?
H2A_6 C2_6 H2C_6 109.5 . . ?
H2B_6 C2_6 H2C_6 109.5 . . ?
Si2_6 C3_6 H3A_6 109.5 . . ?
Si2_6 C3_6 H3B_6 109.5 . . ?
H3A_6 C3_6 H3B_6 109.5 . . ?
Si2_6 C3_6 H3C_6 109.5 . . ?
H3A_6 C3_6 H3C_6 109.5 . . ?
H3B_6 C3_6 H3C_6 109.5 . . ?
C1_9 Pt2 P3_7 87.56(16) . . ?
C1_9 Pt2 P4_8 91.12(16) . . ?
P3_7 Pt2 P4_8 178.18(5) . . ?
C1_9 Pt2 Cl2 178.95(16) . . ?
P3_7 Pt2 Cl2 93.19(5) . . ?
P4_8 Pt2 Cl2 88.15(5) . . ?
C3_7 P3_7 C1_7 103.5(3) . . ?
C3_7 P3_7 C2_7 103.6(4) . . ?
C1_7 P3_7 C2_7 103.2(3) . . ?
C3_7 P3_7 Pt2 117.1(2) . . ?
C1_7 P3_7 Pt2 113.1(2) . . ?
C2_7 P3_7 Pt2 114.7(2) . . ?
P3_7 C1_7 H1A_7 109.5 . . ?
P3_7 C1_7 H1B_7 109.5 . . ?
H1A_7 C1_7 H1B_7 109.5 . . ?
P3_7 C1_7 H1C_7 109.5 . . ?
H1A_7 C1_7 H1C_7 109.5 . . ?
H1B_7 C1_7 H1C_7 109.5 . . ?
P3_7 C2_7 H2A_7 109.5 . . ?
P3_7 C2_7 H2B_7 109.5 . . ?
H2A_7 C2_7 H2B_7 109.5 . . ?
P3_7 C2_7 H2C_7 109.5 . . ?
H2A_7 C2_7 H2C_7 109.5 . . ?
H2B_7 C2_7 H2C_7 109.5 . . ?
P3_7 C3_7 H3A_7 109.5 . . ?
P3_7 C3_7 H3B_7 109.5 . . ?
H3A_7 C3_7 H3B_7 109.5 . . ?
P3_7 C3_7 H3C_7 109.5 . . ?
H3A_7 C3_7 H3C_7 109.5 . . ?
H3B_7 C3_7 H3C_7 109.5 . . ?
C1_8 P4_8 C3_8 103.9(3) . . ?
C1_8 P4_8 C2_8 104.1(3) . . ?
C3_8 P4_8 C2_8 103.1(4) . . ?
C1_8 P4_8 Pt2 113.0(2) . . ?
C3_8 P4_8 Pt2 118.0(2) . . ?
C2_8 P4_8 Pt2 113.2(2) . . ?
P4_8 C1_8 H1A_8 109.5 . . ?
P4_8 C1_8 H1B_8 109.5 . . ?
H1A_8 C1_8 H1B_8 109.5 . . ?
P4_8 C1_8 H1C_8 109.5 . . ?
H1A_8 C1_8 H1C_8 109.5 . . ?
H1B_8 C1_8 H1C_8 109.5 . . ?
P4_8 C2_8 H2A_8 109.5 . . ?
P4_8 C2_8 H2B_8 109.5 . . ?
H2A_8 C2_8 H2B_8 109.5 . . ?
P4_8 C2_8 H2C_8 109.5 . . ?
H2A_8 C2_8 H2C_8 109.5 . . ?
H2B_8 C2_8 H2C_8 109.5 . . ?
P4_8 C3_8 H3A_8 109.5 . . ?
P4_8 C3_8 H3B_8 109.5 . . ?
H3A_8 C3_8 H3B_8 109.5 . . ?
P4_8 C3_8 H3C_8 109.5 . . ?
H3A_8 C3_8 H3C_8 109.5 . . ?
H3B_8 C3_8 H3C_8 109.5 . . ?
N2 B2_9 C2_9 151.7(5) . . ?
N2 B2_9 C1_9 153.6(6) . . ?
C2_9 B2_9 C1_9 54.6(4) . . ?
C2_9 C1_9 B2_9 62.1(4) . . ?
C2_9 C1_9 Pt2 139.8(4) . . ?
B2_9 C1_9 Pt2 158.1(4) . . ?
C1_9 C2_9 C1_10 136.5(5) . . ?
C1_9 C2_9 B2_9 63.2(4) . . ?
C1_10 C2_9 B2_9 160.3(5) . . ?
C2_10 C1_10 C6_10 118.1(5) . . ?
C2_10 C1_10 C2_9 120.3(5) . . ?
C6_10 C1_10 C2_9 121.6(5) . . ?
C3_10 C2_10 C1_10 121.2(5) . . ?
C3_10 C2_10 H2_10 119.4 . . ?
C1_10 C2_10 H2_10 119.4 . . ?
C2_10 C3_10 C4_10 120.7(5) . . ?
C2_10 C3_10 H3_10 119.7 . . ?
C4_10 C3_10 H3_10 119.7 . . ?
C5_10 C4_10 C3_10 118.6(5) . . ?
C5_10 C4_10 H4_10 120.7 . . ?
C3_10 C4_10 H4_10 120.7 . . ?
C4_10 C5_10 C6_10 120.8(6) . . ?
C4_10 C5_10 H5_10 119.6 . . ?
C6_10 C5_10 H5_10 119.6 . . ?
C5_10 C6_10 C1_10 120.7(5) . . ?
C5_10 C6_10 H6_10 119.6 . . ?
C1_10 C6_10 H6_10 119.6 . . ?
B2_9 N2 Si4_12 114.3(4) . . ?
B2_9 N2 Si3_11 120.7(4) . . ?
Si4_12 N2 Si3_11 125.0(3) . . ?
N2 Si3_11 C3_11 111.3(3) . . ?
N2 Si3_11 C2_11 109.2(3) . . ?
C3_11 Si3_11 C2_11 108.2(4) . . ?
N2 Si3_11 C1_11 110.6(3) . . ?
C3_11 Si3_11 C1_11 106.3(3) . . ?
C2_11 Si3_11 C1_11 111.1(3) . . ?
Si3_11 C1_11 H1A_11 109.5 . . ?
Si3_11 C1_11 H1B_11 109.5 . . ?
H1A_11 C1_11 H1B_11 109.5 . . ?
Si3_11 C1_11 H1C_11 109.5 . . ?
H1A_11 C1_11 H1C_11 109.5 . . ?
H1B_11 C1_11 H1C_11 109.5 . . ?
Si3_11 C2_11 H2A_11 109.5 . . ?
Si3_11 C2_11 H2B_11 109.5 . . ?
H2A_11 C2_11 H2B_11 109.5 . . ?
Si3_11 C2_11 H2C_11 109.5 . . ?
H2A_11 C2_11 H2C_11 109.5 . . ?
H2B_11 C2_11 H2C_11 109.5 . . ?
Si3_11 C3_11 H3A_11 109.5 . . ?
Si3_11 C3_11 H3B_11 109.5 . . ?
H3A_11 C3_11 H3B_11 109.5 . . ?
Si3_11 C3_11 H3C_11 109.5 . . ?
H3A_11 C3_11 H3C_11 109.5 . . ?
H3B_11 C3_11 H3C_11 109.5 . . ?
N2 Si4_12 C2_12 109.0(3) . . ?
N2 Si4_12 C1_12 109.5(3) . . ?
C2_12 Si4_12 C1_12 111.0(3) . . ?
N2 Si4_12 C3_12 113.4(3) . . ?
C2_12 Si4_12 C3_12 107.2(3) . . ?
C1_12 Si4_12 C3_12 106.8(4) . . ?
Si4_12 C1_12 H1A_12 109.5 . . ?
Si4_12 C1_12 H1B_12 109.5 . . ?
H1A_12 C1_12 H1B_12 109.5 . . ?
Si4_12 C1_12 H1C_12 109.5 . . ?
H1A_12 C1_12 H1C_12 109.5 . . ?
H1B_12 C1_12 H1C_12 109.5 . . ?
Si4_12 C2_12 H2A_12 109.5 . . ?
Si4_12 C2_12 H2B_12 109.5 . . ?
H2A_12 C2_12 H2B_12 109.5 . . ?
Si4_12 C2_12 H2C_12 109.5 . . ?
H2A_12 C2_12 H2C_12 109.5 . . ?
H2B_12 C2_12 H2C_12 109.5 . . ?
Si4_12 C3_12 H3A_12 109.5 . . ?
Si4_12 C3_12 H3B_12 109.5 . . ?
H3A_12 C3_12 H3B_12 109.5 . . ?
Si4_12 C3_12 H3C_12 109.5 . . ?
H3A_12 C3_12 H3C_12 109.5 . . ?
H3B_12 C3_12 H3C_12 109.5 . . ?

loop_
_geom_bond_atom_site_label_1
_geom_bond_atom_site_label_2
_geom_bond_distance
_geom_bond_site_symmetry_2
_geom_bond_publ_flag
Pt1 C1_3 1.974(5) . ?
Pt1 P1_1 2.2786(16) . ?
Pt1 P2_2 2.2827(16) . ?
Pt1 Cl1 2.4089(14) . ?
P1_1 C2_1 1.799(6) . ?
P1_1 C3_1 1.801(7) . ?
P1_1 C1_1 1.811(7) . ?
C1_1 H1A_1 0.9800 . ?
C1_1 H1B_1 0.9800 . ?
C1_1 H1C_1 0.9800 . ?
C2_1 H2A_1 0.9800 . ?
C2_1 H2B_1 0.9800 . ?
C2_1 H2C_1 0.9800 . ?
C3_1 H3A_1 0.9800 . ?
C3_1 H3B_1 0.9800 . ?
C3_1 H3C_1 0.9800 . ?
P2_2 C2_2 1.803(7) . ?
P2_2 C3_2 1.812(7) . ?
P2_2 C1_2 1.820(7) . ?
C1_2 H1A_2 0.9800 . ?
C1_2 H1B_2 0.9800 . ?
C1_2 H1C_2 0.9800 . ?
C2_2 H2A_2 0.9800 . ?
C2_2 H2B_2 0.9800 . ?
C2_2 H2C_2 0.9800 . ?
C3_2 H3A_2 0.9800 . ?
C3_2 H3B_2 0.9800 . ?
C3_2 H3C_2 0.9800 . ?
B1_3 N1 1.428(7) . ?
B1_3 C2_3 1.482(8) . ?
B1_3 C1_3 1.511(8) . ?
C1_3 C2_3 1.374(7) . ?
C2_3 C1_4 1.466(7) . ?
C1_4 C2_4 1.401(7) . ?
C1_4 C6_4 1.402(7) . ?
C2_4 C3_4 1.392(8) . ?
C2_4 H2_4 0.9500 . ?
C3_4 C4_4 1.397(9) . ?
C3_4 H3_4 0.9500 . ?
C4_4 C5_4 1.381(9) . ?
C4_4 H4_4 0.9500 . ?
C5_4 C6_4 1.401(7) . ?
C5_4 H5_4 0.9500 . ?
C6_4 H6_4 0.9500 . ?
N1 Si2_6 1.754(5) . ?
N1 Si1_5 1.757(5) . ?
Si1_5 C1_5 1.860(6) . ?
Si1_5 C2_5 1.862(6) . ?
Si1_5 C3_5 1.864(6) . ?
C1_5 H1A_5 0.9800 . ?
C1_5 H1B_5 0.9800 . ?
C1_5 H1C_5 0.9800 . ?
C2_5 H2A_5 0.9800 . ?
C2_5 H2B_5 0.9800 . ?
C2_5 H2C_5 0.9800 . ?
C3_5 H3A_5 0.9800 . ?
C3_5 H3B_5 0.9800 . ?
C3_5 H3C_5 0.9800 . ?
Si2_6 C2_6 1.854(6) . ?
Si2_6 C1_6 1.863(6) . ?
Si2_6 C3_6 1.869(6) . ?
C1_6 H1A_6 0.9800 . ?
C1_6 H1B_6 0.9800 . ?
C1_6 H1C_6 0.9800 . ?
C2_6 H2A_6 0.9800 . ?
C2_6 H2B_6 0.9800 . ?
C2_6 H2C_6 0.9800 . ?
C3_6 H3A_6 0.9800 . ?
C3_6 H3B_6 0.9800 . ?
C3_6 H3C_6 0.9800 . ?
Pt2 C1_9 1.973(5) . ?
Pt2 P3_7 2.2834(16) . ?
Pt2 P4_8 2.2841(16) . ?
Pt2 Cl2 2.4087(13) . ?
P3_7 C3_7 1.797(7) . ?
P3_7 C1_7 1.807(6) . ?
P3_7 C2_7 1.826(6) . ?
C1_7 H1A_7 0.9800 . ?
C1_7 H1B_7 0.9800 . ?
C1_7 H1C_7 0.9800 . ?
C2_7 H2A_7 0.9800 . ?
C2_7 H2B_7 0.9800 . ?
C2_7 H2C_7 0.9800 . ?
C3_7 H3A_7 0.9800 . ?
C3_7 H3B_7 0.9800 . ?
C3_7 H3C_7 0.9800 . ?
P4_8 C1_8 1.814(6) . ?
P4_8 C3_8 1.815(7) . ?
P4_8 C2_8 1.821(7) . ?
C1_8 H1A_8 0.9800 . ?
C1_8 H1B_8 0.9800 . ?
C1_8 H1C_8 0.9800 . ?
C2_8 H2A_8 0.9800 . ?
C2_8 H2B_8 0.9800 . ?
C2_8 H2C_8 0.9800 . ?
C3_8 H3A_8 0.9800 . ?
C3_8 H3B_8 0.9800 . ?
C3_8 H3C_8 0.9800 . ?
B2_9 N2 1.421(7) . ?
B2_9 C2_9 1.487(8) . ?
B2_9 C1_9 1.502(8) . ?
C1_9 C2_9 1.372(7) . ?
C2_9 C1_10 1.470(7) . ?
C1_10 C2_10 1.392(8) . ?
C1_10 C6_10 1.398(8) . ?
C2_10 C3_10 1.384(8) . ?
C2_10 H2_10 0.9500 . ?
C3_10 C4_10 1.396(9) . ?
C3_10 H3_10 0.9500 . ?
C4_10 C5_10 1.387(9) . ?
C4_10 H4_10 0.9500 . ?
C5_10 C6_10 1.393(8) . ?
C5_10 H5_10 0.9500 . ?
C6_10 H6_10 0.9500 . ?
N2 Si4_12 1.753(5) . ?
N2 Si3_11 1.757(5) . ?
Si3_11 C3_11 1.857(7) . ?
Si3_11 C2_11 1.863(6) . ?
Si3_11 C1_11 1.870(7) . ?
C1_11 H1A_11 0.9800 . ?
C1_11 H1B_11 0.9800 . ?
C1_11 H1C_11 0.9800 . ?
C2_11 H2A_11 0.9800 . ?
C2_11 H2B_11 0.9800 . ?
C2_11 H2C_11 0.9800 . ?
C3_11 H3A_11 0.9800 . ?
C3_11 H3B_11 0.9800 . ?
C3_11 H3C_11 0.9800 . ?
Si4_12 C2_12 1.856(7) . ?
Si4_12 C1_12 1.859(7) . ?
Si4_12 C3_12 1.873(7) . ?
C1_12 H1A_12 0.9800 . ?
C1_12 H1B_12 0.9800 . ?
C1_12 H1C_12 0.9800 . ?
C2_12 H2A_12 0.9800 . ?
C2_12 H2B_12 0.9800 . ?
C2_12 H2C_12 0.9800 . ?
C3_12 H3A_12 0.9800 . ?
C3_12 H3B_12 0.9800 . ?
C3_12 H3C_12 0.9800 . ?

loop_
_geom_torsion_atom_site_label_1
_geom_torsion_atom_site_label_2
_geom_torsion_atom_site_label_3
_geom_torsion_atom_site_label_4
_geom_torsion
_geom_torsion_site_symmetry_1
_geom_torsion_site_symmetry_2
_geom_torsion_site_symmetry_3
_geom_torsion_site_symmetry_4
_geom_torsion_publ_flag
C1_3 Pt1 P1_1 C2_1 -167.6(3) . . . . ?
Cl1 Pt1 P1_1 C2_1 12.1(3) . . . . ?
C1_3 Pt1 P1_1 C3_1 70.7(4) . . . . ?
Cl1 Pt1 P1_1 C3_1 -109.6(3) . . . . ?
C1_3 Pt1 P1_1 C1_1 -48.1(4) . . . . ?
Cl1 Pt1 P1_1 C1_1 131.6(3) . . . . ?
C1_3 Pt1 P2_2 C2_2 -6.8(4) . . . . ?
Cl1 Pt1 P2_2 C2_2 173.4(4) . . . . ?
C1_3 Pt1 P2_2 C3_2 113.8(3) . . . . ?
Cl1 Pt1 P2_2 C3_2 -66.0(3) . . . . ?
C1_3 Pt1 P2_2 C1_2 -128.7(3) . . . . ?
Cl1 Pt1 P2_2 C1_2 51.5(3) . . . . ?
N1 B1_3 C1_3 C2_3 -175.4(14) . . . . ?
N1 B1_3 C1_3 Pt1 -2(2) . . . . ?
C2_3 B1_3 C1_3 Pt1 173.7(12) . . . . ?
P1_1 Pt1 C1_3 C2_3 -89.4(7) . . . . ?
P2_2 Pt1 C1_3 C2_3 92.7(7) . . . . ?
P1_1 Pt1 C1_3 B1_3 99.4(11) . . . . ?
P2_2 Pt1 C1_3 B1_3 -78.5(11) . . . . ?
B1_3 C1_3 C2_3 C1_4 175.9(8) . . . . ?
Pt1 C1_3 C2_3 C1_4 -0.2(11) . . . . ?
Pt1 C1_3 C2_3 B1_3 -176.1(7) . . . . ?
N1 B1_3 C2_3 C1_3 175.8(12) . . . . ?
N1 B1_3 C2_3 C1_4 4(2) . . . . ?
C1_3 B1_3 C2_3 C1_4 -171.9(15) . . . . ?
C1_3 C2_3 C1_4 C2_4 -7.6(10) . . . . ?
B1_3 C2_3 C1_4 C2_4 161.9(13) . . . . ?
C1_3 C2_3 C1_4 C6_4 173.5(6) . . . . ?
B1_3 C2_3 C1_4 C6_4 -17.0(17) . . . . ?
C6_4 C1_4 C2_4 C3_4 1.4(8) . . . . ?
C2_3 C1_4 C2_4 C3_4 -177.5(5) . . . . ?
C1_4 C2_4 C3_4 C4_4 -0.1(9) . . . . ?
C2_4 C3_4 C4_4 C5_4 -2.2(9) . . . . ?
C3_4 C4_4 C5_4 C6_4 3.1(9) . . . . ?
C4_4 C5_4 C6_4 C1_4 -1.8(9) . . . . ?
C2_4 C1_4 C6_4 C5_4 -0.5(8) . . . . ?
C2_3 C1_4 C6_4 C5_4 178.4(5) . . . . ?
C2_3 B1_3 N1 Si2_6 4.6(13) . . . . ?
C1_3 B1_3 N1 Si2_6 176.8(11) . . . . ?
C2_3 B1_3 N1 Si1_5 170.7(10) . . . . ?
C1_3 B1_3 N1 Si1_5 -17.2(15) . . . . ?
B1_3 N1 Si1_5 C1_5 21.8(5) . . . . ?
Si2_6 N1 Si1_5 C1_5 -173.8(3) . . . . ?
B1_3 N1 Si1_5 C2_5 -99.8(5) . . . . ?
Si2_6 N1 Si1_5 C2_5 64.6(4) . . . . ?
B1_3 N1 Si1_5 C3_5 140.6(5) . . . . ?
Si2_6 N1 Si1_5 C3_5 -55.1(4) . . . . ?
B1_3 N1 Si2_6 C2_6 67.4(5) . . . . ?
Si1_5 N1 Si2_6 C2_6 -97.7(4) . . . . ?
B1_3 N1 Si2_6 C1_6 -174.9(4) . . . . ?
Si1_5 N1 Si2_6 C1_6 20.1(5) . . . . ?
B1_3 N1 Si2_6 C3_6 -55.7(5) . . . . ?
Si1_5 N1 Si2_6 C3_6 139.2(3) . . . . ?
C1_9 Pt2 P3_7 C3_7 175.8(4) . . . . ?
Cl2 Pt2 P3_7 C3_7 -3.4(3) . . . . ?
C1_9 Pt2 P3_7 C1_7 -64.0(3) . . . . ?
Cl2 Pt2 P3_7 C1_7 116.7(2) . . . . ?
C1_9 Pt2 P3_7 C2_7 54.0(3) . . . . ?
Cl2 Pt2 P3_7 C2_7 -125.2(3) . . . . ?
C1_9 Pt2 P4_8 C1_8 -114.4(3) . . . . ?
Cl2 Pt2 P4_8 C1_8 64.8(2) . . . . ?
C1_9 Pt2 P4_8 C3_8 7.1(4) . . . . ?
Cl2 Pt2 P4_8 C3_8 -173.7(3) . . . . ?
C1_9 Pt2 P4_8 C2_8 127.5(3) . . . . ?
N2 B2_9 C1_9 C2_9 -178.3(13) . . . . ?
N2 B2_9 C1_9 Pt2 -1(2) . . . . ?
C2_9 B2_9 C1_9 Pt2 177.0(12) . . . . ?
P3_7 Pt2 C1_9 C2_9 89.2(6) . . . . ?
P4_8 Pt2 C1_9 C2_9 -89.5(6) . . . . ?
P3_7 Pt2 C1_9 B2_9 -86.7(11) . . . . ?
P4_8 Pt2 C1_9 B2_9 94.6(11) . . . . ?
B2_9 C1_9 C2_9 C1_10 179.9(8) . . . . ?
Pt2 C1_9 C2_9 C1_10 1.6(11) . . . . ?
Pt2 C1_9 C2_9 B2_9 -178.3(7) . . . . ?
N2 B2_9 C2_9 C1_9 178.4(13) . . . . ?
N2 B2_9 C2_9 C1_10 -1(2) . . . . ?
C1_9 B2_9 C2_9 C1_10 -179.7(16) . . . . ?
C1_9 C2_9 C1_10 C2_10 -0.6(10) . . . . ?
B2_9 C2_9 C1_10 C2_10 179.0(14) . . . . ?
C1_9 C2_9 C1_10 C6_10 179.6(6) . . . . ?
B2_9 C2_9 C1_10 C6_10 -0.8(18) . . . . ?
C6_10 C1_10 C2_10 C3_10 -0.3(9) . . . . ?
C2_9 C1_10 C2_10 C3_10 179.8(5) . . . . ?
C1_10 C2_10 C3_10 C4_10 0.4(9) . . . . ?
C2_10 C3_10 C4_10 C5_10 0.4(9) . . . . ?
C3_10 C4_10 C5_10 C6_10 -1.1(10) . . . . ?
C4_10 C5_10 C6_10 C1_10 1.2(10) . . . . ?
C2_10 C1_10 C6_10 C5_10 -0.4(9) . . . . ?
C2_9 C1_10 C6_10 C5_10 179.4(6) . . . . ?
C2_9 B2_9 N2 Si4_12 -2.1(14) . . . . ?
C1_9 B2_9 N2 Si4_12 174.9(11) . . . . ?
C2_9 B2_9 N2 Si3_11 179.7(10) . . . . ?
C1_9 B2_9 N2 Si3_11 -3.3(15) . . . . ?
B2_9 N2 Si3_11 C3_11 -7.9(6) . . . . ?
Si4_12 N2 Si3_11 C3_11 174.1(4) . . . . ?
B2_9 N2 Si3_11 C2_11 111.6(5) . . . . ?
Si4_12 N2 Si3_11 C2_11 -66.4(4) . . . . ?
B2_9 N2 Si3_11 C1_11 -125.8(5) . . . . ?
Si4_12 N2 Si3_11 C1_11 56.2(4) . . . . ?
B2_9 N2 Si4_12 C2_12 67.7(5) . . . . ?
Si3_11 N2 Si4_12 C2_12 -114.2(4) . . . . ?
B2_9 N2 Si4_12 C1_12 -53.9(5) . . . . ?
Si3_11 N2 Si4_12 C1_12 124.2(4) . . . . ?
B2_9 N2 Si4_12 C3_12 -173.1(5) . . . . ?
Si3_11 N2 Si4_12 C3_12 5.0(5) . . . . ?
